data_4311124
loop_
_publ_author_name
'Xavi Ribas'
'Jo\~ao C. Dias'
'Jorge Morgado'
'Klaus Wurst'
'Isabel C. Santos'
'Manuel Almeida'
'Jos\'e Vidal-Gancedo'
'Jaume Veciana'
'Concepci\'o Rovira'

_publ_section_title
;
 Alkaline Side-Coordination Strategy for the Design of Nickel(II) and
 Nickel(III) Bis(1,2-diselenolene) Complex Based Materials
;
_journal_name_full 'Inorganic Chemistry'
_journal_page_first 3631
_journal_page_last 3641
_journal_paper_doi 10.1021/ic049860x
_journal_volume 43
_journal_year 2004
_chemical_formula_sum 'C8 H8 N4 Na2 Ni O2 Se4'
_chemical_formula_weight 612.71
_chemical_name_systematic
; 
 ? 
;
_space_group_IT_number 61
_symmetry_cell_setting orthorhombic
_symmetry_space_group_name_Hall '-P 2ac 2ab'
_symmetry_space_group_name_H-M 'P b c a'
_atom_sites_solution_hydrogens geom
_atom_sites_solution_primary direct
_atom_sites_solution_secondary difmap
_audit_creation_method SHELXL-97
_cell_angle_alpha 90.00
_cell_angle_beta 90.00
_cell_angle_gamma 90.00
_cell_formula_units_Z 4
_cell_length_a 14.6372(4)
_cell_length_b 6.8642(2)
_cell_length_c 15.5030(4)
_cell_measurement_reflns_used 9405
_cell_measurement_temperature 233(2)
_cell_measurement_theta_max 25.0
_cell_measurement_theta_min 1.0
_cell_volume 1557.63(7)
_computing_data_collection 'Kappa CCD'
_computing_data_reduction 'DENZO and SCALEPACK'
_computing_structure_refinement 'SHELXL-97 (Sheldrick, 1997)'
_computing_structure_solution 'SHELXS-97 (Sheldrick, 1990)'
_diffrn_ambient_temperature 233(2)
_diffrn_measured_fraction_theta_full 0.999
_diffrn_measured_fraction_theta_max 0.999
_diffrn_measurement_device_type 'Kappa CCD'
_diffrn_measurement_method 'phi- and omega-scans'
_diffrn_radiation_monochromator graphite
_diffrn_radiation_source 'fine-focus sealed tube'
_diffrn_radiation_type MoK\a
_diffrn_radiation_wavelength 0.71073
_diffrn_reflns_av_R_equivalents 0.0591
_diffrn_reflns_av_sigmaI/netI 0.0308
_diffrn_reflns_limit_h_max 0
_diffrn_reflns_limit_h_min -17
_diffrn_reflns_limit_k_max 8
_diffrn_reflns_limit_k_min -8
_diffrn_reflns_limit_l_max 18
_diffrn_reflns_limit_l_min -18
_diffrn_reflns_number 8369
_diffrn_reflns_theta_full 24.99
_diffrn_reflns_theta_max 24.99
_diffrn_reflns_theta_min 2.63
_diffrn_standards_decay_% 0
_exptl_absorpt_coefficient_mu 10.653
_exptl_absorpt_correction_type none
_exptl_crystal_colour brown
_exptl_crystal_density_diffrn 2.613
_exptl_crystal_density_method 'not measured'
_exptl_crystal_description prism
_exptl_crystal_F_000 1144
_exptl_crystal_size_max 0.4
_exptl_crystal_size_mid 0.14
_exptl_crystal_size_min 0.08
_refine_diff_density_max 1.116
_refine_diff_density_min -0.953
_refine_diff_density_rms 0.130
_refine_ls_extinction_coef 0.0028(3)
_refine_ls_extinction_expression Fc^*^=kFc[1+0.001xFc^2^\l^3^/sin(2\q)]^-1/4^
_refine_ls_extinction_method SHELXL
_refine_ls_goodness_of_fit_ref 1.115
_refine_ls_hydrogen_treatment 'mixed, refined at O1'
_refine_ls_matrix_type full
_refine_ls_number_parameters 106
_refine_ls_number_reflns 1371
_refine_ls_number_restraints 0
_refine_ls_restrained_S_all 1.115
_refine_ls_R_factor_all 0.0325
_refine_ls_R_factor_gt 0.0293
_refine_ls_shift/su_max 0.001
_refine_ls_shift/su_mean 0.000
_refine_ls_structure_factor_coef Fsqd
_refine_ls_weighting_details 'calc w=1/[\s^2^(Fo^2^)+(0.0405P)^2^+1.9030P] where P=(Fo^2^+2Fc^2^)/3'
_refine_ls_weighting_scheme calc
_refine_ls_wR_factor_gt 0.0751
_refine_ls_wR_factor_ref 0.0770
_reflns_number_gt 1248
_reflns_number_total 1371
_reflns_threshold_expression >2sigma(I)
_cod_data_source_file ic049860xsi20040203_051712.cif
_cod_data_source_block x3p37
_cod_database_code 4311124

loop_
_symmetry_equiv_pos_as_xyz
'x, y, z'
'-x+1/2, -y, z+1/2'
'-x, y+1/2, -z+1/2'
'x+1/2, -y+1/2, -z'
'-x, -y, -z'
'x-1/2, y, -z-1/2'
'x, -y-1/2, z-1/2'
'-x-1/2, y-1/2, z'

loop_
_atom_site_label
_atom_site_type_symbol
_atom_site_fract_x
_atom_site_fract_y
_atom_site_fract_z
_atom_site_U_iso_or_equiv
_atom_site_adp_type
_atom_site_occupancy
_atom_site_symmetry_multiplicity
_atom_site_calc_flag
_atom_site_refinement_flags
_atom_site_disorder_assembly
_atom_site_disorder_group
Ni1 Ni 0.5000 0.0000 0.5000 0.0219(2) Uani 1 2 d S . .
Na1 Na 0.39820(11) -0.4152(3) 0.53451(10) 0.0486(4) Uani 1 1 d . . .
Se1 Se 0.34746(3) 0.07917(6) 0.497485(19) 0.03357(19) Uani 1 1 d . . .
Se2 Se 0.49952(2) -0.03657(6) 0.64759(2) 0.02699(18) Uani 1 1 d . . .
N1 N 0.2256(2) 0.0994(4) 0.63544(18) 0.0288(7) Uani 1 1 d . . .
N2 N 0.3594(2) 0.0532(4) 0.76263(18) 0.0285(7) Uani 1 1 d . . .
C1 C 0.3131(2) 0.0728(5) 0.6153(2) 0.0238(7) Uani 1 1 d . . .
C2 C 0.3798(2) 0.0401(5) 0.6794(2) 0.0238(7) Uani 1 1 d . . .
C3 C 0.2716(3) 0.0884(5) 0.7824(2) 0.0317(8) Uani 1 1 d . . .
H3 H 0.2550 0.1025 0.8407 0.038 Uiso 1 1 calc . . .
C4 C 0.2057(3) 0.1045(5) 0.7204(2) 0.0321(8) Uani 1 1 d . . .
H4 H 0.1445 0.1196 0.7374 0.039 Uiso 1 1 calc . . .
O1 O 0.4720(2) -0.4443(4) 0.40140(18) 0.0370(6) Uani 1 1 d . . .
H1A H 0.484(3) -0.315(9) 0.381(3) 0.060(14) Uiso 1 1 d . . .
H1B H 0.444(4) -0.499(9) 0.364(3) 0.059(15) Uiso 1 1 d . . .

loop_
_atom_site_aniso_label
_atom_site_aniso_U_11
_atom_site_aniso_U_22
_atom_site_aniso_U_33
_atom_site_aniso_U_23
_atom_site_aniso_U_13
_atom_site_aniso_U_12
Ni1 0.0217(4) 0.0259(4) 0.0181(4) -0.0005(2) 0.00024(19) -0.0006(2)
Na1 0.0411(10) 0.0672(11) 0.0375(9) 0.0025(8) 0.0104(7) 0.0063(8)
Se1 0.0239(3) 0.0577(3) 0.0190(3) 0.00190(15) -0.00114(11) 0.00446(17)
Se2 0.0238(3) 0.0367(3) 0.0204(3) 0.00267(14) -0.00143(11) 0.00311(15)
N1 0.0296(17) 0.0281(15) 0.0287(15) 0.0023(12) 0.0015(12) -0.0001(13)
N2 0.0344(18) 0.0294(15) 0.0218(14) 0.0011(12) 0.0016(12) -0.0006(13)
C1 0.0234(18) 0.0265(17) 0.0213(16) 0.0000(13) 0.0007(13) -0.0002(14)
C2 0.0279(18) 0.0212(16) 0.0222(16) 0.0006(13) 0.0002(13) -0.0009(14)
C3 0.040(2) 0.0341(19) 0.0205(16) 0.0016(15) 0.0074(15) 0.0013(17)
C4 0.032(2) 0.0306(17) 0.0334(19) 0.0034(15) 0.0106(16) 0.0019(16)
O1 0.0522(17) 0.0334(15) 0.0252(13) -0.0005(12) -0.0046(14) -0.0089(14)

loop_
_atom_type_symbol
_atom_type_description
_atom_type_scat_dispersion_real
_atom_type_scat_dispersion_imag
_atom_type_scat_source
C C 0.0033 0.0016 'International Tables Vol C Tables 4.2.6.8 and 6.1.1.4'
H H 0.0000 0.0000 'International Tables Vol C Tables 4.2.6.8 and 6.1.1.4'
N N 0.0061 0.0033 'International Tables Vol C Tables 4.2.6.8 and 6.1.1.4'
O O 0.0106 0.0060 'International Tables Vol C Tables 4.2.6.8 and 6.1.1.4'
Ni Ni 0.3393 1.1124 'International Tables Vol C Tables 4.2.6.8 and 6.1.1.4'
Se Se -0.0929 2.2259 'International Tables Vol C Tables 4.2.6.8 and 6.1.1.4'
Na Na 0.0362 0.0249 'International Tables Vol C Tables 4.2.6.8 and 6.1.1.4'

loop_
_geom_angle_atom_site_label_1
_geom_angle_atom_site_label_2
_geom_angle_atom_site_label_3
_geom_angle
_geom_angle_site_symmetry_1
_geom_angle_site_symmetry_3
_geom_angle_publ_flag
Se1 Ni1 Se1 180.0 . 5_656 ?
Se1 Ni1 Se2 87.726(11) . 5_656 ?
Se1 Ni1 Se2 92.274(11) 5_656 5_656 ?
Se1 Ni1 Se2 92.274(11) . . ?
Se1 Ni1 Se2 87.726(11) 5_656 . ?
Se2 Ni1 Se2 180.0 5_656 . ?
Se1 Ni1 Na1 103.56(3) . 5_656 ?
Se1 Ni1 Na1 76.44(3) 5_656 5_656 ?
Se2 Ni1 Na1 74.94(3) 5_656 5_656 ?
Se2 Ni1 Na1 105.06(3) . 5_656 ?
Se1 Ni1 Na1 76.44(3) . . ?
Se1 Ni1 Na1 103.56(3) 5_656 . ?
Se2 Ni1 Na1 105.06(3) 5_656 . ?
Se2 Ni1 Na1 74.94(3) . . ?
Na1 Ni1 Na1 180.0 5_656 . ?
O1 Na1 O1 87.96(11) . 5_646 ?
O1 Na1 N1 158.36(14) . 8_655 ?
O1 Na1 N1 110.61(12) 5_646 8_655 ?
O1 Na1 Ni1 73.66(8) . . ?
O1 Na1 Ni1 93.37(9) 5_646 . ?
N1 Na1 Ni1 114.61(9) 8_655 . ?
O1 Na1 Na1 44.13(9) . 5_646 ?
O1 Na1 Na1 43.84(8) 5_646 5_646 ?
N1 Na1 Na1 152.80(12) 8_655 5_646 ?
Ni1 Na1 Na1 81.14(6) . 5_646 ?
O1 Na1 Se2 108.22(10) . . ?
O1 Na1 Se2 75.42(9) 5_646 . ?
N1 Na1 Se2 87.82(8) 8_655 . ?
Ni1 Na1 Se2 39.86(2) . . ?
Na1 Na1 Se2 92.37(7) 5_646 . ?
O1 Na1 Se1 92.07(9) . . ?
O1 Na1 Se1 129.41(10) 5_646 . ?
N1 Na1 Se1 84.66(8) 8_655 . ?
Ni1 Na1 Se1 39.39(2) . . ?
Na1 Na1 Se1 117.86(8) 5_646 . ?
Se2 Na1 Se1 56.66(3) . . ?
C1 Se1 Ni1 103.66(10) . . ?
C1 Se1 Na1 82.91(10) . . ?
Ni1 Se1 Na1 64.17(3) . . ?
C2 Se2 Ni1 103.36(10) . . ?
C2 Se2 Na1 86.79(10) . . ?
Ni1 Se2 Na1 65.20(3) . . ?
C1 N1 C4 116.1(3) . . ?
C1 N1 Na1 124.6(2) . 8_665 ?
C4 N1 Na1 118.4(2) . 8_665 ?
C2 N2 C3 116.7(3) . . ?
N1 C1 C2 121.5(3) . . ?
N1 C1 Se1 118.6(2) . . ?
C2 C1 Se1 119.9(2) . . ?
N2 C2 C1 121.3(3) . . ?
N2 C2 Se2 118.6(2) . . ?
C1 C2 Se2 120.0(2) . . ?
N2 C3 C4 121.9(3) . . ?
N1 C4 C3 122.2(3) . . ?
H1B O1 H1A 107(5) . . ?
H1B O1 Na1 117(4) . . ?
H1A O1 Na1 107(3) . . ?
H1B O1 Na1 121(4) . 5_646 ?
H1A O1 Na1 112(3) . 5_646 ?
Na1 O1 Na1 92.04(11) . 5_646 ?

loop_
_geom_bond_atom_site_label_1
_geom_bond_atom_site_label_2
_geom_bond_distance
_geom_bond_site_symmetry_2
_geom_bond_publ_flag
Ni1 Se1 2.2983(4) . ?
Ni1 Se1 2.2983(4) 5_656 ?
Ni1 Se2 2.3019(4) 5_656 ?
Ni1 Se2 2.3019(4) . ?
Ni1 Na1 3.2600(18) 5_656 ?
Ni1 Na1 3.2600(18) . ?
Na1 O1 2.338(3) . ?
Na1 O1 2.350(4) 5_646 ?
Na1 N1 2.396(3) 8_655 ?
Na1 Na1 3.374(3) 5_646 ?
Na1 Se2 3.4679(18) . ?
Na1 Se1 3.5207(18) . ?
Se1 C1 1.894(3) . ?
Se2 C2 1.895(3) . ?
N1 C1 1.331(4) . ?
N1 C4 1.349(4) . ?
N1 Na1 2.396(3) 8_665 ?
N2 C2 1.327(4) . ?
N2 C3 1.344(5) . ?
C1 C2 1.411(5) . ?
C3 C4 1.366(6) . ?
O1 H1B 0.80(6) . ?
O1 H1A 0.96(6) . ?
O1 Na1 2.350(4) 5_646 ?
